data_1506355
loop_
_publ_author_name
'Ang, Wee Han'
'Pilet, S\'ebastien'
'Scopelliti, Rosario'
'Bussy, Fran\,cois'
'Juillerat-Jeanneret, Lucienne'
'Dyson, Paul J.'

_publ_section_title
;
 Synthesis and characterization of platinum(IV) anticancer drugs with
 functionalized aromatic carboxylate ligands: influence of the ligands on
 drug efficacies and uptake.
;
_journal_issue 25
_journal_name_full 'Journal of medicinal chemistry'
_journal_page_first 8060
_journal_page_last 8069
_journal_paper_doi 10.1021/jm0506468
_journal_volume 48
_journal_year 2005
_chemical_formula_moiety 'C14 H16 C12 N2 O4 Pt, 2<C4 H8 O>'
_chemical_formula_sum 'C22 H32 Cl2 N2 O6 Pt'
_chemical_formula_weight 686.49
_chemical_name_systematic
; 
cis,cis,trans-diamminedichlorodibenzoylplatinum(IV) 
;
_space_group_IT_number 14
_symmetry_cell_setting monoclinic
_symmetry_space_group_name_Hall '-P 2ybc'
_symmetry_space_group_name_H-M 'P 1 21/c 1'
_atom_sites_solution_hydrogens geom
_atom_sites_solution_primary direct
_atom_sites_solution_secondary difmap
_audit_creation_method SHELXL-97
_cell_angle_alpha 90.00
_cell_angle_beta 92.129(11)
_cell_angle_gamma 90.00
_cell_formula_units_Z 4
_cell_length_a 7.7485(8)
_cell_length_b 18.294(3)
_cell_length_c 18.356(4)
_cell_measurement_reflns_used 2888
_cell_measurement_temperature 140(2)
_cell_measurement_theta_max 25.22765
_cell_measurement_theta_min 1.53345
_cell_volume 2600.2(8)
_computing_cell_refinement 'Oxford Diffraction CrysAlis RED'
_computing_data_collection 'marresearch, mar345'
_computing_data_reduction 'Oxford Diffraction CrysAlis RED'
_computing_molecular_graphics 'Ortep-3 for Windows (Farrugia, 1997)'
_computing_publication_material 'Bruker SHELXTL'
_computing_structure_refinement 'SHELXL-97 (Sheldrick, 1997)'
_computing_structure_solution 'SiR 97 (Altomare, 1999)'
_diffrn_ambient_temperature 140(2)
_diffrn_measured_fraction_theta_full 0.964
_diffrn_measured_fraction_theta_max 0.964
_diffrn_measurement_device_type 'MAR345 IPDS'
_diffrn_measurement_method '60 images with deltaphi = 3 deg. and exp. time = 180 sec.'
_diffrn_radiation_monochromator graphite
_diffrn_radiation_source 'sealed tube'
_diffrn_radiation_type MoK\a
_diffrn_radiation_wavelength 0.71073
_diffrn_reflns_av_R_equivalents 0.0410
_diffrn_reflns_av_sigmaI/netI 0.0364
_diffrn_reflns_limit_h_max 8
_diffrn_reflns_limit_h_min -8
_diffrn_reflns_limit_k_max 21
_diffrn_reflns_limit_k_min -21
_diffrn_reflns_limit_l_max 20
_diffrn_reflns_limit_l_min -21
_diffrn_reflns_number 15394
_diffrn_reflns_theta_full 25.02
_diffrn_reflns_theta_max 25.02
_diffrn_reflns_theta_min 3.03
_exptl_absorpt_coefficient_mu 5.640
_exptl_absorpt_correction_T_max 0.6840
_exptl_absorpt_correction_T_min 0.2190
_exptl_absorpt_correction_type refdelf
_exptl_absorpt_process_details
;
(See: Walker, N. & Stuart, D. (1983) Acta Cryst. A39, 158-166)
;
_exptl_crystal_colour colourless
_exptl_crystal_density_diffrn 1.754
_exptl_crystal_density_method 'not measured'
_exptl_crystal_description prismatic
_exptl_crystal_F_000 1352
_exptl_crystal_size_max 0.18
_exptl_crystal_size_mid 0.18
_exptl_crystal_size_min 0.08
_refine_diff_density_max 4.150
_refine_diff_density_min -1.629
_refine_diff_density_rms 0.169
_refine_ls_extinction_coef 0.00042(8)
_refine_ls_extinction_expression Fc^*^=kFc[1+0.001xFc^2^\l^3^/sin(2\q)]^-1/4^
_refine_ls_extinction_method SHELXL
_refine_ls_goodness_of_fit_ref 1.166
_refine_ls_hydrogen_treatment constr
_refine_ls_matrix_type full
_refine_ls_number_parameters 302
_refine_ls_number_reflns 4426
_refine_ls_number_restraints 12
_refine_ls_restrained_S_all 1.164
_refine_ls_R_factor_all 0.0639
_refine_ls_R_factor_gt 0.0485
_refine_ls_shift/su_max 0.002
_refine_ls_shift/su_mean 0.000
_refine_ls_structure_factor_coef Fsqd
_refine_ls_weighting_details 'calc w=1/[\s^2^(Fo^2^)+(0.0000P)^2^+26.9878P] where P=(Fo^2^+2Fc^2^)/3'
_refine_ls_weighting_scheme calc
_refine_ls_wR_factor_gt 0.0917
_refine_ls_wR_factor_ref 0.1003
_reflns_number_gt 3364
_reflns_number_total 4426
_reflns_threshold_expression >2sigma(I)
_cod_data_source_file jm0506468si20050707_043425.cif
_cod_data_source_block Complex_3
_cod_original_cell_volume 2600.2(7)
_cod_original_sg_symbol_H-M P2(1)/c
_cod_database_code 1506355

loop_
_symmetry_equiv_pos_as_xyz
'x, y, z'
'-x, y+1/2, -z+1/2'
'-x, -y, -z'
'x, -y-1/2, z-1/2'

loop_
_atom_site_label
_atom_site_type_symbol
_atom_site_fract_x
_atom_site_fract_y
_atom_site_fract_z
_atom_site_U_iso_or_equiv
_atom_site_adp_type
_atom_site_occupancy
_atom_site_symmetry_multiplicity
_atom_site_calc_flag
_atom_site_refinement_flags
_atom_site_disorder_assembly
_atom_site_disorder_group
Pt1 Pt 0.70529(5) 0.880835(18) 0.458947(19) 0.03823(14) Uani 1 1 d . . .
Cl1 Cl 0.6738(3) 0.80820(13) 0.35678(12) 0.0463(5) Uani 1 1 d . . .
Cl2 Cl 0.4126(3) 0.88311(13) 0.47732(13) 0.0453(5) Uani 1 1 d . . .
N1 N 0.7330(9) 0.9461(4) 0.5502(4) 0.0416(18) Uani 1 1 d D . .
H1A H 0.7059 0.9200 0.5904 0.062 Uiso 1 1 calc RD . .
H1B H 0.6611 0.9853 0.5454 0.062 Uiso 1 1 calc RD . .
H1C H 0.8442 0.9619 0.5551 0.062 Uiso 1 1 calc RD . .
N2 N 0.9663(9) 0.8774(4) 0.4447(4) 0.0375(16) Uani 1 1 d D . .
H2A H 1.0224 0.8998 0.4830 0.056 Uiso 1 1 calc RD . .
H2B H 0.9909 0.9009 0.4026 0.056 Uiso 1 1 calc RD . .
H2C H 1.0013 0.8300 0.4421 0.056 Uiso 1 1 calc RD . .
O1 O 0.7365(10) 0.8207(4) 0.6286(3) 0.0555(18) Uani 1 1 d . . .
O2 O 0.7257(8) 0.7846(3) 0.5111(3) 0.0446(15) Uani 1 1 d . . .
O3 O 0.8977(7) 1.0306(3) 0.4359(3) 0.0407(14) Uani 1 1 d . . .
O4 O 0.6664(8) 0.9685(3) 0.3935(3) 0.0440(15) Uani 1 1 d . . .
C1 C 0.7219(11) 0.7747(5) 0.5811(5) 0.043(2) Uani 1 1 d . . .
C2 C 0.7024(11) 0.6947(5) 0.5995(5) 0.039(2) Uani 1 1 d . . .
C3 C 0.7096(14) 0.6738(5) 0.6714(6) 0.052(2) Uani 1 1 d . . .
H3 H 0.7272 0.7096 0.7084 0.063 Uiso 1 1 calc R . .
C4 C 0.6915(15) 0.6012(5) 0.6903(6) 0.057(3) Uani 1 1 d . . .
H4 H 0.6981 0.5872 0.7401 0.068 Uiso 1 1 calc R . .
C5 C 0.6637(13) 0.5489(6) 0.6368(6) 0.056(3) Uani 1 1 d . . .
H5 H 0.6508 0.4989 0.6496 0.068 Uiso 1 1 calc R . .
C6 C 0.6547(15) 0.5701(6) 0.5639(6) 0.061(3) Uani 1 1 d . . .
H6 H 0.6364 0.5345 0.5268 0.073 Uiso 1 1 calc R . .
C7 C 0.6724(13) 0.6429(5) 0.5456(6) 0.052(2) Uani 1 1 d . . .
H7 H 0.6639 0.6574 0.4959 0.062 Uiso 1 1 calc R . .
C8 C 0.7685(11) 1.0246(5) 0.3952(5) 0.038(2) Uani 1 1 d . . .
C9 C 0.7208(11) 1.0817(5) 0.3403(5) 0.039(2) Uani 1 1 d . . .
C10 C 0.5697(12) 1.0768(5) 0.2970(5) 0.046(2) Uani 1 1 d . . .
H10 H 0.4936 1.0366 0.3023 0.055 Uiso 1 1 calc R . .
C11 C 0.5312(14) 1.1306(6) 0.2464(5) 0.054(3) Uani 1 1 d . . .
H11 H 0.4277 1.1275 0.2171 0.065 Uiso 1 1 calc R . .
C12 C 0.6412(15) 1.1890(6) 0.2378(6) 0.063(3) Uani 1 1 d . . .
H12 H 0.6139 1.2258 0.2027 0.076 Uiso 1 1 calc R . .
C13 C 0.7929(15) 1.1936(6) 0.2809(6) 0.059(3) Uani 1 1 d . . .
H13 H 0.8701 1.2333 0.2748 0.071 Uiso 1 1 calc R . .
C14 C 0.8311(13) 1.1406(5) 0.3325(5) 0.047(2) Uani 1 1 d . . .
H14 H 0.9329 1.1445 0.3627 0.056 Uiso 1 1 calc R . .
O5 O 0.1314(10) 0.9466(4) 0.3196(4) 0.062(2) Uani 1 1 d . A 1
C21 C 0.2344(17) 0.8882(6) 0.2906(6) 0.069(3) Uani 1 1 d . A 1
H21A H 0.1985 0.8405 0.3104 0.083 Uiso 1 1 calc R A 1
H21B H 0.3582 0.8959 0.3035 0.083 Uiso 1 1 calc R A 1
C22 C 0.2044(16) 0.8903(6) 0.2110(6) 0.068(3) Uani 1 1 d . A 1
H22A H 0.0986 0.8630 0.1960 0.081 Uiso 1 1 calc R A 1
H22B H 0.3038 0.8697 0.1855 0.081 Uiso 1 1 calc R A 1
C23 C 0.1839(15) 0.9715(6) 0.1954(6) 0.061(3) Uani 1 1 d . A 1
H23A H 0.1109 0.9801 0.1509 0.073 Uiso 1 1 calc R A 1
H23B H 0.2973 0.9953 0.1900 0.073 Uiso 1 1 calc R A 1
C24 C 0.0958(14) 0.9991(6) 0.2633(6) 0.056(3) Uani 1 1 d . A 1
H24A H 0.1420 1.0476 0.2778 0.067 Uiso 1 1 calc R A 1
H24B H -0.0303 1.0035 0.2536 0.067 Uiso 1 1 calc R A 1
O6 O 0.1036(11) 0.7322(4) 0.4326(6) 0.087(3) Uani 1 1 d . B 2
C31 C 0.0101(18) 0.6713(7) 0.4055(8) 0.079(4) Uani 1 1 d . B 2
H31A H 0.0302 0.6640 0.3530 0.095 Uiso 1 1 calc R B 2
H31B H -0.1152 0.6780 0.4119 0.095 Uiso 1 1 calc R B 2
C32 C 0.077(2) 0.6069(8) 0.4496(11) 0.120(6) Uani 1 1 d . B 2
H32A H -0.0173 0.5843 0.4765 0.144 Uiso 1 1 calc R B 2
H32B H 0.1259 0.5695 0.4171 0.144 Uiso 1 1 calc R B 2
C33 C 0.200(3) 0.6320(9) 0.4963(12) 0.186(12) Uani 1 1 d . B 2
H33A H 0.3090 0.6052 0.4890 0.223 Uiso 1 1 calc R B 2
H33B H 0.1652 0.6233 0.5469 0.223 Uiso 1 1 calc R B 2
C34 C 0.228(2) 0.7087(8) 0.4855(12) 0.129(7) Uani 1 1 d . B 2
H34A H 0.2141 0.7356 0.5318 0.154 Uiso 1 1 calc R B 2
H34B H 0.3457 0.7175 0.4685 0.154 Uiso 1 1 calc R B 2

loop_
_atom_site_aniso_label
_atom_site_aniso_U_11
_atom_site_aniso_U_22
_atom_site_aniso_U_33
_atom_site_aniso_U_23
_atom_site_aniso_U_13
_atom_site_aniso_U_12
Pt1 0.0387(2) 0.0372(2) 0.0387(2) 0.00013(16) 0.00010(13) -0.00079(15)
Cl1 0.0531(14) 0.0466(13) 0.0390(12) -0.0049(10) -0.0019(10) -0.0007(10)
Cl2 0.0418(13) 0.0415(12) 0.0529(13) -0.0023(11) 0.0059(10) -0.0021(10)
N1 0.036(4) 0.041(4) 0.047(5) 0.001(3) -0.005(3) 0.004(3)
N2 0.039(4) 0.032(4) 0.041(4) -0.002(3) -0.007(3) -0.001(3)
O1 0.085(5) 0.044(4) 0.037(4) 0.000(3) 0.002(3) 0.003(3)
O2 0.064(4) 0.033(3) 0.037(4) -0.003(3) 0.001(3) 0.004(3)
O3 0.034(4) 0.043(3) 0.045(4) -0.001(3) -0.003(3) -0.001(3)
O4 0.045(4) 0.036(3) 0.050(4) 0.009(3) -0.008(3) -0.004(3)
C1 0.034(5) 0.053(6) 0.043(6) -0.005(5) 0.002(4) 0.006(4)
C2 0.041(5) 0.034(5) 0.041(5) 0.001(4) 0.005(4) 0.002(4)
C3 0.063(7) 0.048(6) 0.047(6) -0.001(5) 0.005(5) 0.006(5)
C4 0.080(8) 0.051(6) 0.041(6) 0.013(5) 0.015(5) 0.003(5)
C5 0.058(7) 0.045(6) 0.066(7) 0.005(5) 0.007(5) 0.004(5)
C6 0.076(8) 0.048(6) 0.059(7) -0.007(5) 0.003(6) 0.003(5)
C7 0.061(7) 0.045(6) 0.050(6) 0.002(5) 0.004(5) -0.002(5)
C8 0.035(5) 0.046(5) 0.033(5) -0.004(4) 0.003(4) 0.003(4)
C9 0.041(5) 0.034(5) 0.041(5) -0.004(4) 0.003(4) 0.006(4)
C10 0.044(6) 0.047(5) 0.047(6) -0.001(4) 0.002(4) 0.001(4)
C11 0.055(7) 0.059(6) 0.048(6) 0.008(5) -0.006(5) 0.013(5)
C12 0.065(8) 0.052(6) 0.071(8) 0.024(6) -0.010(6) 0.007(5)
C13 0.065(7) 0.044(6) 0.069(7) 0.007(5) -0.001(6) -0.004(5)
C14 0.050(6) 0.038(5) 0.051(6) 0.007(4) -0.005(4) 0.001(4)
O5 0.075(5) 0.057(4) 0.055(4) -0.002(4) 0.014(4) 0.014(4)
C21 0.091(9) 0.062(7) 0.054(7) 0.002(6) 0.008(6) 0.021(6)
C22 0.068(8) 0.069(8) 0.066(7) -0.007(6) 0.004(6) 0.005(6)
C23 0.060(7) 0.071(7) 0.050(6) 0.005(5) -0.004(5) 0.007(5)
C24 0.056(7) 0.055(6) 0.056(6) -0.004(5) 0.002(5) 0.008(5)
O6 0.065(6) 0.050(5) 0.143(9) 0.009(5) -0.016(5) 0.000(4)
C31 0.084(10) 0.070(8) 0.084(9) -0.017(7) 0.011(7) 0.010(7)
C32 0.101(13) 0.055(9) 0.20(2) -0.002(10) -0.002(12) 0.015(8)
C33 0.22(2) 0.100(13) 0.22(2) 0.019(14) -0.19(2) -0.064(14)
C34 0.101(13) 0.062(9) 0.22(2) -0.004(11) -0.056(13) 0.003(8)

loop_
_atom_type_symbol
_atom_type_description
_atom_type_scat_dispersion_real
_atom_type_scat_dispersion_imag
_atom_type_scat_source
C C 0.0033 0.0016 'International Tables Vol C Tables 4.2.6.8 and 6.1.1.4'
H H 0.0000 0.0000 'International Tables Vol C Tables 4.2.6.8 and 6.1.1.4'
N N 0.0061 0.0033 'International Tables Vol C Tables 4.2.6.8 and 6.1.1.4'
O O 0.0106 0.0060 'International Tables Vol C Tables 4.2.6.8 and 6.1.1.4'
Cl Cl 0.1484 0.1585 'International Tables Vol C Tables 4.2.6.8 and 6.1.1.4'
Pt Pt -1.7033 8.3905 'International Tables Vol C Tables 4.2.6.8 and 6.1.1.4'

loop_
_geom_angle_atom_site_label_1
_geom_angle_atom_site_label_2
_geom_angle_atom_site_label_3
_geom_angle
O2 Pt1 O4 170.9(2)
O2 Pt1 N2 88.5(3)
O4 Pt1 N2 94.3(3)
O2 Pt1 N1 96.7(3)
O4 Pt1 N1 91.8(3)
N2 Pt1 N1 92.7(3)
O2 Pt1 Cl1 83.47(18)
O4 Pt1 Cl1 88.01(19)
N2 Pt1 Cl1 87.3(2)
N1 Pt1 Cl1 179.8(2)
O2 Pt1 Cl2 90.4(2)
O4 Pt1 Cl2 86.95(19)
N2 Pt1 Cl2 178.7(2)
N1 Pt1 Cl2 86.8(2)
Cl1 Pt1 Cl2 93.12(9)
Pt1 N1 H1A 109.5
Pt1 N1 H1B 109.5
H1A N1 H1B 109.5
Pt1 N1 H1C 109.5
H1A N1 H1C 109.5
H1B N1 H1C 109.5
Pt1 N2 H2A 109.5
Pt1 N2 H2B 109.5
H2A N2 H2B 109.5
Pt1 N2 H2C 109.5
H2A N2 H2C 109.5
H2B N2 H2C 109.5
C1 O2 Pt1 126.2(6)
C8 O4 Pt1 122.5(5)
O1 C1 O2 127.4(9)
O1 C1 C2 121.3(9)
O2 C1 C2 111.3(8)
C3 C2 C7 119.8(9)
C3 C2 C1 118.9(8)
C7 C2 C1 121.3(8)
C2 C3 C4 120.5(10)
C2 C3 H3 119.7
C4 C3 H3 119.7
C3 C4 C5 120.1(10)
C3 C4 H4 119.9
C5 C4 H4 119.9
C4 C5 C6 119.4(10)
C4 C5 H5 120.3
C6 C5 H5 120.3
C7 C6 C5 120.0(10)
C7 C6 H6 120.0
C5 C6 H6 120.0
C6 C7 C2 120.1(10)
C6 C7 H7 119.9
C2 C7 H7 119.9
O3 C8 O4 124.6(8)
O3 C8 C9 121.6(8)
O4 C8 C9 113.8(8)
C14 C9 C10 119.9(8)
C14 C9 C8 118.5(8)
C10 C9 C8 121.5(8)
C11 C10 C9 119.6(9)
C11 C10 H10 120.2
C9 C10 H10 120.2
C10 C11 C12 120.7(10)
C10 C11 H11 119.6
C12 C11 H11 119.6
C11 C12 C13 119.6(9)
C11 C12 H12 120.2
C13 C12 H12 120.2
C14 C13 C12 120.1(10)
C14 C13 H13 120.0
C12 C13 H13 120.0
C13 C14 C9 120.0(9)
C13 C14 H14 120.0
C9 C14 H14 120.0
C24 O5 C21 108.9(8)
O5 C21 C22 106.1(9)
O5 C21 H21A 110.5
C22 C21 H21A 110.5
O5 C21 H21B 110.5
C22 C21 H21B 110.5
H21A C21 H21B 108.7
C21 C22 C23 102.9(9)
C21 C22 H22A 111.2
C23 C22 H22A 111.2
C21 C22 H22B 111.2
C23 C22 H22B 111.2
H22A C22 H22B 109.1
C22 C23 C24 102.5(9)
C22 C23 H23A 111.3
C24 C23 H23A 111.3
C22 C23 H23B 111.3
C24 C23 H23B 111.3
H23A C23 H23B 109.2
O5 C24 C23 106.7(8)
O5 C24 H24A 110.4
C23 C24 H24A 110.4
O5 C24 H24B 110.4
C23 C24 H24B 110.4
H24A C24 H24B 108.6
C34 O6 C31 109.4(10)
O6 C31 C32 105.3(11)
O6 C31 H31A 110.7
C32 C31 H31A 110.7
O6 C31 H31B 110.7
C32 C31 H31B 110.7
H31A C31 H31B 108.8
C33 C32 C31 107.3(13)
C33 C32 H32A 110.2
C31 C32 H32A 110.2
C33 C32 H32B 110.2
C31 C32 H32B 110.2
H32A C32 H32B 108.5
C32 C33 C34 110.8(15)
C32 C33 H33A 109.5
C34 C33 H33A 109.5
C32 C33 H33B 109.5
C34 C33 H33B 109.5
H33A C33 H33B 108.1
O6 C34 C33 106.9(12)
O6 C34 H34A 110.3
C33 C34 H34A 110.3
O6 C34 H34B 110.3
C33 C34 H34B 110.3
H34A C34 H34B 108.6

loop_
_geom_bond_atom_site_label_1
_geom_bond_atom_site_label_2
_geom_bond_distance
Pt1 O2 2.007(6)
Pt1 O4 2.020(6)
Pt1 N2 2.050(7)
Pt1 N1 2.062(7)
Pt1 Cl1 2.304(2)
Pt1 Cl2 2.305(2)
N1 H1A 0.9100
N1 H1B 0.9100
N1 H1C 0.9100
N2 H2A 0.9100
N2 H2B 0.9100
N2 H2C 0.9100
O1 C1 1.215(11)
O2 C1 1.300(11)
O3 C8 1.232(10)
O4 C8 1.294(10)
C1 C2 1.511(12)
C2 C3 1.373(13)
C2 C7 1.383(13)
C3 C4 1.382(13)
C3 H3 0.9500
C4 C5 1.383(14)
C4 H4 0.9500
C5 C6 1.391(15)
C5 H5 0.9500
C6 C7 1.382(14)
C6 H6 0.9500
C7 H7 0.9500
C8 C9 1.488(12)
C9 C14 1.387(12)
C9 C10 1.394(12)
C10 C11 1.379(13)
C10 H10 0.9500
C11 C12 1.379(15)
C11 H11 0.9500
C12 C13 1.395(15)
C12 H12 0.9500
C13 C14 1.380(13)
C13 H13 0.9500
C14 H14 0.9500
O5 C24 1.429(12)
O5 C21 1.446(12)
C21 C22 1.472(15)
C21 H21A 0.9900
C21 H21B 0.9900
C22 C23 1.519(15)
C22 H22A 0.9900
C22 H22B 0.9900
C23 C24 1.528(14)
C23 H23A 0.9900
C23 H23B 0.9900
C24 H24A 0.9900
C24 H24B 0.9900
O6 C34 1.409(17)
O6 C31 1.410(14)
C31 C32 1.512(19)
C31 H31A 0.9900
C31 H31B 0.9900
C32 C33 1.337(19)
C32 H32A 0.9900
C32 H32B 0.9900
C33 C34 1.43(2)
C33 H33A 0.9900
C33 H33B 0.9900
C34 H34A 0.9900
C34 H34B 0.9900

loop_
_geom_hbond_atom_site_label_D
_geom_hbond_atom_site_label_H
_geom_hbond_atom_site_label_A
_geom_hbond_distance_DH
_geom_hbond_distance_HA
_geom_hbond_distance_DA
_geom_hbond_angle_DHA
N1 H1C O3 0.91 2.57 2.935(10) 104.7
N2 H2B O3 0.91 2.56 2.855(9) 99.5
N1 H1A O1 0.91 1.96 2.708(10) 138.6

loop_
_geom_torsion_atom_site_label_1
_geom_torsion_atom_site_label_2
_geom_torsion_atom_site_label_3
_geom_torsion_atom_site_label_4
_geom_torsion
O4 Pt1 O2 C1 -148.1(15)
N2 Pt1 O2 C1 104.1(7)
N1 Pt1 O2 C1 11.5(7)
Cl1 Pt1 O2 C1 -168.4(7)
Cl2 Pt1 O2 C1 -75.3(7)
O2 Pt1 O4 C8 -150.2(15)
N2 Pt1 O4 C8 -42.7(7)
N1 Pt1 O4 C8 50.1(7)
Cl1 Pt1 O4 C8 -129.9(7)
Cl2 Pt1 O4 C8 136.8(7)
Pt1 O2 C1 O1 -14.3(14)
Pt1 O2 C1 C2 167.8(5)
O1 C1 C2 C3 -3.1(14)
O2 C1 C2 C3 175.0(8)
O1 C1 C2 C7 174.9(9)
O2 C1 C2 C7 -7.0(12)
C7 C2 C3 C4 1.7(15)
C1 C2 C3 C4 179.7(9)
C2 C3 C4 C5 -0.8(17)
C3 C4 C5 C6 0.2(17)
C4 C5 C6 C7 -0.4(17)
C5 C6 C7 C2 1.3(16)
C3 C2 C7 C6 -1.9(15)
C1 C2 C7 C6 -179.8(9)
Pt1 O4 C8 O3 0.0(12)
Pt1 O4 C8 C9 177.4(5)
O3 C8 C9 C14 3.8(13)
O4 C8 C9 C14 -173.7(8)
O3 C8 C9 C10 -176.5(8)
O4 C8 C9 C10 6.0(12)
C14 C9 C10 C11 0.2(14)
C8 C9 C10 C11 -179.5(9)
C9 C10 C11 C12 0.5(15)
C10 C11 C12 C13 -0.2(17)
C11 C12 C13 C14 -0.9(18)
C12 C13 C14 C9 1.6(16)
C10 C9 C14 C13 -1.3(14)
C8 C9 C14 C13 178.4(9)
C24 O5 C21 C22 -21.8(13)
O5 C21 C22 C23 34.7(12)
C21 C22 C23 C24 -33.9(12)
C21 O5 C24 C23 -0.5(12)
C22 C23 C24 O5 21.5(11)
C34 O6 C31 C32 3.8(17)
O6 C31 C32 C33 -1(2)
C31 C32 C33 C34 -2(3)
C31 O6 C34 C33 -5(2)
C32 C33 C34 O6 5(3)
